data_4086639
loop_
_publ_author_name
'Morosaki, Tomohito'
'Suzuki, Tsubasa'
'Fujii, Takayoshi'

_publ_section_title
;
 Syntheses and Structural Characterization of Mono-, Di-, and Tetranuclear
 Silver Carbone Complexes
;
_journal_issue 16
_journal_name_full Organometallics
_journal_page_first 2715
_journal_paper_doi 10.1021/acs.organomet.6b00452
_journal_volume 35
_journal_year 2016
_chemical_absolute_configuration unk
_chemical_compound_source 'dichloromethane, hexane'
_chemical_formula_sum 'C56 H52 Ag2 F6 N4 O6 S6'
_chemical_formula_weight 1399.12
_chemical_melting_point 452.5(5)
_chemical_name_systematic
;
 ?
;
_space_group_IT_number 2
_symmetry_cell_setting triclinic
_symmetry_space_group_name_Hall '-P 1'
_symmetry_space_group_name_H-M 'P -1'
_atom_sites_solution_hydrogens geom
_atom_sites_solution_primary direct
_atom_sites_solution_secondary difmap
_audit_creation_method SHELXL-97
_cell_angle_alpha 64.294(16)
_cell_angle_beta 65.426(16)
_cell_angle_gamma 84.926(17)
_cell_formula_units_Z 1
_cell_length_a 11.099(5)
_cell_length_b 12.343(6)
_cell_length_c 12.467(6)
_cell_measurement_reflns_used 11497
_cell_measurement_temperature 173(2)
_cell_measurement_theta_max 27.59
_cell_measurement_theta_min 3.24
_cell_volume 1390.7(12)
_computing_cell_refinement PROCESS-AUTO
_computing_data_collection PROCESS-AUTO
_computing_molecular_graphics 'Yadokari-XG 2009 (Wakita Nemoto et al., 2009)'
_computing_publication_material 'Yadokari-XG 2009 (Wakita,Nemoto et al., 2009)'
_computing_structure_refinement 'SHELXL-97 (Sheldrick, 1997)'
_computing_structure_solution 'SHELXS-97 (Sheldrick, 1990)'
_diffrn_ambient_temperature 173(2)
_diffrn_detector_area_resol_mean 10.0
_diffrn_measured_fraction_theta_full 0.968
_diffrn_measured_fraction_theta_max 0.968
_diffrn_measurement_device_type 'Rigaku RAXIS-RAPID'
_diffrn_measurement_method \w
_diffrn_radiation_monochromator 'Graphite Monochromator'
_diffrn_radiation_source 'fine-focus sealed tube'
_diffrn_radiation_type 'Mo K\a'
_diffrn_radiation_wavelength 0.71075
_diffrn_reflns_av_R_equivalents 0.0483
_diffrn_reflns_av_sigmaI/netI 0.0610
_diffrn_reflns_limit_h_max 14
_diffrn_reflns_limit_h_min -14
_diffrn_reflns_limit_k_max 15
_diffrn_reflns_limit_k_min -15
_diffrn_reflns_limit_l_max 16
_diffrn_reflns_limit_l_min -16
_diffrn_reflns_number 13788
_diffrn_reflns_theta_full 27.48
_diffrn_reflns_theta_max 27.48
_diffrn_reflns_theta_min 3.24
_exptl_absorpt_coefficient_mu 1.005
_exptl_absorpt_correction_T_max 1.0000
_exptl_absorpt_correction_T_min 0.6600
_exptl_absorpt_correction_type multi-scan
_exptl_absorpt_process_details
;
 Higashi, T. (1995). Program for Absorption Correction.
 Rigaku Corporation, Tokyo, Japan
;
_exptl_crystal_colour colorless
_exptl_crystal_density_diffrn 1.671
_exptl_crystal_density_method 'not measured'
_exptl_crystal_description block
_exptl_crystal_F_000 708
_exptl_crystal_size_max 0.32
_exptl_crystal_size_mid 0.30
_exptl_crystal_size_min 0.19
_refine_diff_density_max 1.202
_refine_diff_density_min -0.813
_refine_diff_density_rms 0.176
_refine_ls_extinction_method none
_refine_ls_goodness_of_fit_ref 1.110
_refine_ls_hydrogen_treatment mixed
_refine_ls_matrix_type full
_refine_ls_number_parameters 363
_refine_ls_number_reflns 6181
_refine_ls_number_restraints 0
_refine_ls_restrained_S_all 1.110
_refine_ls_R_factor_all 0.0662
_refine_ls_R_factor_gt 0.0507
_refine_ls_shift/su_max 0.001
_refine_ls_shift/su_mean 0.000
_refine_ls_structure_factor_coef Fsqd
_refine_ls_weighting_details 'calc w=1/[\s^2^(Fo^2^)+(0.1062P)^2^+0.0147P] where P=(Fo^2^+2Fc^2^)/3'
_refine_ls_weighting_scheme calc
_refine_ls_wR_factor_gt 0.1492
_refine_ls_wR_factor_ref 0.1689
_reflns_number_gt 4988
_reflns_number_total 6181
_reflns_threshold_expression >2sigma(I)
_cod_data_source_file om6b00452_si_002.cif
_cod_data_source_block 2a
_cod_depositor_comments
;
The following automatic conversions were performed:

'_chemical_melting_point' value '452-453' was changed to '452.5(5)' -
the average value was taken and precision was estimated.

Automatic conversion script
Id: cif_fix_values 4268 2015-11-12 08:31:59Z antanas 

 Adding full bibliography for 4086637--4086642.cif.
;
_cod_original_cell_volume 1390.7(11)
_cod_database_code 4086639

loop_
_symmetry_equiv_pos_as_xyz
'x, y, z'
'-x, -y, -z'

loop_
_atom_site_label
_atom_site_type_symbol
_atom_site_fract_x
_atom_site_fract_y
_atom_site_fract_z
_atom_site_U_iso_or_equiv
_atom_site_adp_type
_atom_site_occupancy
_atom_site_symmetry_multiplicity
_atom_site_calc_flag
_atom_site_refinement_flags
N1 N 0.3150(4) 0.0399(3) 0.4058(4) 0.0208(8) Uani 1 1 d .
S1 S 0.41383(10) 0.15873(10) 0.30749(10) 0.0164(2) Uani 1 1 d .
C1 C 0.5730(4) 0.1350(4) 0.2728(4) 0.0176(9) Uani 1 1 d .
S2 S 0.63850(10) 0.06758(10) 0.17087(10) 0.0166(2) Uani 1 1 d .
N2 N 0.5736(4) -0.0453(3) 0.1861(4) 0.0219(8) Uani 1 1 d .
Ag1 Ag 0.63047(3) 0.06612(3) 0.43298(3) 0.02204(14) Uani 1 1 d .
C2 C 0.1731(4) 0.0380(5) 0.4309(5) 0.0307(11) Uani 1 1 d .
H2 H 0.1221 0.0480 0.5093 0.046 Uiso 1 1 calc R
H2A H 0.1424 -0.0380 0.4418 0.046 Uiso 1 1 calc R
H2B H 0.1623 0.1027 0.3581 0.046 Uiso 1 1 calc R
C3 C 0.3878(5) 0.2694(4) 0.3695(4) 0.0208(9) Uani 1 1 d .
C4 C 0.4923(5) 0.3323(5) 0.3579(5) 0.0262(10) Uani 1 1 d .
H4 H 0.5799 0.3206 0.3143 0.031 Uiso 1 1 calc R
C5 C 0.4643(6) 0.4136(5) 0.4127(6) 0.0343(12) Uani 1 1 d .
H5 H 0.5336 0.4552 0.4079 0.041 Uiso 1 1 calc R
C6 C 0.3350(6) 0.4328(6) 0.4736(6) 0.0413(14) Uani 1 1 d .
H6 H 0.3174 0.4886 0.5084 0.050 Uiso 1 1 calc R
C7 C 0.2318(5) 0.3703(6) 0.4838(6) 0.0379(13) Uani 1 1 d .
H7 H 0.1442 0.3820 0.5272 0.045 Uiso 1 1 calc R
C8 C 0.2584(5) 0.2898(5) 0.4290(6) 0.0340(12) Uani 1 1 d .
H8 H 0.1890 0.2496 0.4324 0.041 Uiso 1 1 calc R
C9 C 0.3789(4) 0.2305(4) 0.1665(4) 0.0189(9) Uani 1 1 d .
C10 C 0.3583(5) 0.1580(5) 0.1156(5) 0.0253(10) Uani 1 1 d .
H10 H 0.3571 0.0744 0.1573 0.030 Uiso 1 1 calc R
C11 C 0.3397(5) 0.2117(5) 0.0021(5) 0.0286(11) Uani 1 1 d .
H11 H 0.3253 0.1639 -0.0331 0.034 Uiso 1 1 calc R
C12 C 0.3422(5) 0.3356(5) -0.0602(5) 0.0332(12) Uani 1 1 d .
H12 H 0.3318 0.3711 -0.1381 0.040 Uiso 1 1 calc R
C13 C 0.3599(6) 0.4065(5) -0.0072(6) 0.0394(13) Uani 1 1 d .
H13 H 0.3589 0.4898 -0.0486 0.047 Uiso 1 1 calc R
C14 C 0.3791(5) 0.3561(5) 0.1069(5) 0.0284(11) Uani 1 1 d .
H14 H 0.3917 0.4041 0.1427 0.034 Uiso 1 1 calc R
C15 C 0.6808(4) 0.1703(4) 0.0037(4) 0.0196(9) Uani 1 1 d .
C16 C 0.6641(5) 0.1302(5) -0.0786(4) 0.0248(10) Uani 1 1 d .
H16 H 0.6235 0.0530 -0.0460 0.030 Uiso 1 1 calc R
C17 C 0.7107(5) 0.2108(5) -0.2128(5) 0.0349(12) Uani 1 1 d .
H17 H 0.7011 0.1863 -0.2699 0.042 Uiso 1 1 calc R
C18 C 0.7700(6) 0.3248(6) -0.2606(5) 0.0373(13) Uani 1 1 d .
H18 H 0.8016 0.3765 -0.3497 0.045 Uiso 1 1 calc R
C19 C 0.7830(6) 0.3627(5) -0.1775(5) 0.0400(13) Uani 1 1 d .
H19 H 0.8226 0.4405 -0.2105 0.048 Uiso 1 1 calc R
C20 C 0.7375(5) 0.2864(5) -0.0442(5) 0.0303(11) Uani 1 1 d .
H20 H 0.7452 0.3131 0.0121 0.036 Uiso 1 1 calc R
C21 C 0.8002(4) 0.0444(4) 0.1733(5) 0.0212(9) Uani 1 1 d .
C22 C 0.8497(5) -0.0606(5) 0.1686(5) 0.0266(10) Uani 1 1 d .
H22 H 0.8033 -0.1133 0.1601 0.032 Uiso 1 1 calc R
C23 C 0.9722(5) -0.0860(5) 0.1771(6) 0.0374(13) Uani 1 1 d .
H23 H 1.0073 -0.1568 0.1755 0.045 Uiso 1 1 calc R
C24 C 1.0397(5) -0.0067(6) 0.1878(6) 0.0398(14) Uani 1 1 d .
H24 H 1.1204 -0.0247 0.1940 0.048 Uiso 1 1 calc R
C25 C 0.9915(5) 0.0985(6) 0.1896(6) 0.0393(14) Uani 1 1 d .
H25 H 1.0402 0.1518 0.1953 0.047 Uiso 1 1 calc R
C26 C 0.8694(4) 0.1264(5) 0.1829(5) 0.0295(11) Uani 1 1 d .
H26 H 0.8353 0.1974 0.1848 0.035 Uiso 1 1 calc R
S3 S 0.89819(16) 0.34045(14) 0.36775(15) 0.0419(4) Uani 1 1 d .
O1 O 0.7650(7) 0.3012(10) 0.4368(8) 0.173(5) Uani 1 1 d .
O2 O 0.9437(7) 0.4093(6) 0.4168(6) 0.0795(17) Uani 1 1 d .
O3 O 0.9957(8) 0.2647(7) 0.3328(8) 0.104(2) Uani 1 1 d .
C27 C 0.9106(7) 0.4544(7) 0.2103(7) 0.0499(16) Uani 1 1 d .
F1 F 0.8513(9) 0.5481(5) 0.2222(7) 0.128(3) Uani 1 1 d .
F2 F 1.0296(6) 0.4976(7) 0.1263(5) 0.123(3) Uani 1 1 d .
F3 F 0.8471(5) 0.4176(5) 0.1617(5) 0.0773(14) Uani 1 1 d .
C28 C 0.5309(5) -0.1512(5) 0.3144(5) 0.0299(11) Uani 1 1 d .
H28 H 0.5925 -0.1551 0.3515 0.045 Uiso 1 1 calc R
H28A H 0.5287 -0.2234 0.3037 0.045 Uiso 1 1 calc R
H28B H 0.4435 -0.1443 0.3719 0.045 Uiso 1 1 calc R

loop_
_atom_site_aniso_label
_atom_site_aniso_U_11
_atom_site_aniso_U_22
_atom_site_aniso_U_33
_atom_site_aniso_U_23
_atom_site_aniso_U_13
_atom_site_aniso_U_12
N1 0.0170(17) 0.023(2) 0.0217(19) -0.0040(17) -0.0133(15) -0.0001(15)
S1 0.0148(5) 0.0217(5) 0.0143(5) -0.0071(4) -0.0086(4) 0.0028(4)
C1 0.0133(19) 0.024(2) 0.020(2) -0.0110(19) -0.0093(17) 0.0038(16)
S2 0.0153(5) 0.0204(5) 0.0151(5) -0.0076(4) -0.0075(4) 0.0020(4)
N2 0.028(2) 0.0185(19) 0.0210(19) -0.0072(17) -0.0124(16) 0.0000(15)
Ag1 0.0201(2) 0.0310(2) 0.0163(2) -0.00818(16) -0.01157(15) 0.00508(14)
C2 0.012(2) 0.036(3) 0.036(3) -0.009(2) -0.0093(19) -0.0017(19)
C3 0.026(2) 0.022(2) 0.019(2) -0.0123(19) -0.0101(18) 0.0032(18)
C4 0.022(2) 0.035(3) 0.028(3) -0.018(2) -0.013(2) 0.0039(19)
C5 0.042(3) 0.035(3) 0.043(3) -0.021(3) -0.029(3) 0.006(2)
C6 0.059(4) 0.043(3) 0.041(3) -0.028(3) -0.031(3) 0.018(3)
C7 0.027(3) 0.048(3) 0.042(3) -0.033(3) -0.006(2) 0.014(2)
C8 0.025(2) 0.045(3) 0.038(3) -0.025(3) -0.011(2) 0.005(2)
C9 0.0130(19) 0.029(2) 0.016(2) -0.0099(19) -0.0077(16) 0.0032(17)
C10 0.024(2) 0.030(3) 0.027(2) -0.013(2) -0.015(2) 0.0064(19)
C11 0.027(2) 0.040(3) 0.028(3) -0.020(2) -0.015(2) 0.005(2)
C12 0.036(3) 0.043(3) 0.024(3) -0.012(2) -0.020(2) 0.011(2)
C13 0.054(3) 0.027(3) 0.035(3) -0.003(2) -0.028(3) 0.005(2)
C14 0.034(3) 0.028(3) 0.027(3) -0.010(2) -0.018(2) 0.007(2)
C15 0.019(2) 0.026(2) 0.015(2) -0.0106(19) -0.0075(17) 0.0056(17)
C16 0.023(2) 0.036(3) 0.018(2) -0.011(2) -0.0102(18) 0.0010(19)
C17 0.038(3) 0.049(3) 0.022(2) -0.015(3) -0.017(2) 0.009(2)
C18 0.037(3) 0.045(3) 0.015(2) -0.004(2) -0.008(2) 0.008(2)
C19 0.046(3) 0.031(3) 0.026(3) -0.001(2) -0.010(2) -0.006(2)
C20 0.038(3) 0.025(3) 0.025(3) -0.006(2) -0.014(2) -0.004(2)
C21 0.015(2) 0.029(2) 0.022(2) -0.012(2) -0.0084(17) 0.0043(17)
C22 0.025(2) 0.034(3) 0.026(2) -0.019(2) -0.011(2) 0.013(2)
C23 0.034(3) 0.046(3) 0.044(3) -0.028(3) -0.023(3) 0.027(3)
C24 0.023(3) 0.063(4) 0.044(3) -0.030(3) -0.019(2) 0.013(3)
C25 0.021(3) 0.066(4) 0.049(3) -0.041(3) -0.015(2) 0.008(2)
C26 0.017(2) 0.042(3) 0.033(3) -0.019(2) -0.010(2) 0.002(2)
S3 0.0465(8) 0.0404(8) 0.0313(7) -0.0106(7) -0.0164(6) 0.0123(6)
O1 0.078(5) 0.225(11) 0.090(6) 0.066(6) -0.044(4) -0.085(6)
O2 0.105(5) 0.091(5) 0.048(3) -0.033(3) -0.035(3) 0.010(4)
O3 0.138(6) 0.094(5) 0.116(6) -0.063(5) -0.078(5) 0.069(5)
C27 0.049(4) 0.053(4) 0.046(4) -0.010(3) -0.028(3) -0.005(3)
F1 0.237(9) 0.071(4) 0.127(6) -0.040(4) -0.135(6) 0.069(5)
F2 0.098(4) 0.182(7) 0.034(3) 0.001(3) -0.012(2) -0.080(4)
F3 0.101(4) 0.084(3) 0.060(3) -0.021(3) -0.052(3) -0.013(3)
C28 0.033(3) 0.026(3) 0.029(3) -0.010(2) -0.013(2) -0.001(2)

loop_
_atom_type_symbol
_atom_type_description
_atom_type_scat_dispersion_real
_atom_type_scat_dispersion_imag
_atom_type_scat_source
C C 0.0033 0.0016 'International Tables Vol C Tables 4.2.6.8 and 6.1.1.4'
H H 0.0000 0.0000 'International Tables Vol C Tables 4.2.6.8 and 6.1.1.4'
Ag Ag -0.8971 1.1015 'International Tables Vol C Tables 4.2.6.8 and 6.1.1.4'
F F 0.0171 0.0103 'International Tables Vol C Tables 4.2.6.8 and 6.1.1.4'
N N 0.0061 0.0033 'International Tables Vol C Tables 4.2.6.8 and 6.1.1.4'
O O 0.0106 0.0060 'International Tables Vol C Tables 4.2.6.8 and 6.1.1.4'
S S 0.1246 0.1234 'International Tables Vol C Tables 4.2.6.8 and 6.1.1.4'

loop_
_geom_angle_atom_site_label_1
_geom_angle_atom_site_label_2
_geom_angle_atom_site_label_3
_geom_angle
_geom_angle_site_symmetry_1
_geom_angle_site_symmetry_3
C2 N1 S1 121.1(3) . .
C2 N1 Ag1 119.0(3) . 2_656
S1 N1 Ag1 110.39(18) . 2_656
N1 S1 C1 113.0(2) . .
N1 S1 C9 108.1(2) . .
C1 S1 C9 113.8(2) . .
N1 S1 C3 113.0(2) . .
C1 S1 C3 104.7(2) . .
C9 S1 C3 103.9(2) . .
S1 C1 S2 114.7(2) . .
S1 C1 Ag1 117.0(2) . .
S2 C1 Ag1 113.5(2) . .
N2 S2 C1 125.3(2) . .
N2 S2 C15 103.0(2) . .
C1 S2 C15 112.6(2) . .
N2 S2 C21 111.4(2) . .
C1 S2 C21 100.6(2) . .
C15 S2 C21 102.0(2) . .
C28 N2 S2 116.9(3) . .
C1 Ag1 N1 167.84(16) . 2_656
C1 Ag1 Ag1 80.79(12) . 2_656
N1 Ag1 Ag1 93.49(10) 2_656 2_656
N1 C2 H2 109.5 . .
N1 C2 H2A 109.5 . .
H2 C2 H2A 109.5 . .
N1 C2 H2B 109.5 . .
H2 C2 H2B 109.5 . .
H2A C2 H2B 109.5 . .
C8 C3 C4 121.0(5) . .
C8 C3 S1 117.2(4) . .
C4 C3 S1 121.8(4) . .
C3 C4 C5 118.6(5) . .
C3 C4 H4 120.7 . .
C5 C4 H4 120.7 . .
C6 C5 C4 120.3(5) . .
C6 C5 H5 119.8 . .
C4 C5 H5 119.8 . .
C7 C6 C5 120.5(5) . .
C7 C6 H6 119.8 . .
C5 C6 H6 119.8 . .
C6 C7 C8 119.6(5) . .
C6 C7 H7 120.2 . .
C8 C7 H7 120.2 . .
C3 C8 C7 119.8(5) . .
C3 C8 H8 120.1 . .
C7 C8 H8 120.1 . .
C10 C9 C14 121.8(4) . .
C10 C9 S1 117.3(4) . .
C14 C9 S1 120.7(3) . .
C11 C10 C9 118.7(5) . .
C11 C10 H10 120.7 . .
C9 C10 H10 120.7 . .
C10 C11 C12 120.7(5) . .
C10 C11 H11 119.6 . .
C12 C11 H11 119.6 . .
C13 C12 C11 120.1(5) . .
C13 C12 H12 120.0 . .
C11 C12 H12 120.0 . .
C12 C13 C14 121.1(5) . .
C12 C13 H13 119.5 . .
C14 C13 H13 119.5 . .
C13 C14 C9 117.6(5) . .
C13 C14 H14 121.2 . .
C9 C14 H14 121.2 . .
C20 C15 C16 121.1(4) . .
C20 C15 S2 119.1(4) . .
C16 C15 S2 119.6(4) . .
C15 C16 C17 117.8(5) . .
C15 C16 H16 121.1 . .
C17 C16 H16 121.1 . .
C18 C17 C16 121.0(5) . .
C18 C17 H17 119.5 . .
C16 C17 H17 119.5 . .
C19 C18 C17 120.1(5) . .
C19 C18 H18 119.9 . .
C17 C18 H18 119.9 . .
C18 C19 C20 120.7(5) . .
C18 C19 H19 119.6 . .
C20 C19 H19 119.6 . .
C15 C20 C19 119.2(5) . .
C15 C20 H20 120.4 . .
C19 C20 H20 120.4 . .
C22 C21 C26 122.0(4) . .
C22 C21 S2 116.0(4) . .
C26 C21 S2 122.0(4) . .
C21 C22 C23 118.2(5) . .
C21 C22 H22 120.9 . .
C23 C22 H22 120.9 . .
C24 C23 C22 120.0(5) . .
C24 C23 H23 120.0 . .
C22 C23 H23 120.0 . .
C23 C24 C25 121.5(5) . .
C23 C24 H24 119.2 . .
C25 C24 H24 119.2 . .
C24 C25 C26 120.2(5) . .
C24 C25 H25 119.9 . .
C26 C25 H25 119.9 . .
C21 C26 C25 118.0(5) . .
C21 C26 H26 121.0 . .
C25 C26 H26 121.0 . .
O1 S3 O3 122.7(7) . .
O1 S3 O2 112.7(6) . .
O3 S3 O2 109.7(4) . .
O1 S3 C27 103.4(4) . .
O3 S3 C27 102.7(4) . .
O2 S3 C27 102.9(3) . .
F2 C27 F3 110.5(7) . .
F2 C27 F1 104.8(7) . .
F3 C27 F1 103.7(6) . .
F2 C27 S3 113.8(5) . .
F3 C27 S3 112.8(5) . .
F1 C27 S3 110.5(5) . .
N2 C28 H28 109.5 . .
N2 C28 H28A 109.5 . .
H28 C28 H28A 109.5 . .
N2 C28 H28B 109.5 . .
H28 C28 H28B 109.5 . .
H28A C28 H28B 109.5 . .

loop_
_geom_bond_atom_site_label_1
_geom_bond_atom_site_label_2
_geom_bond_distance
_geom_bond_site_symmetry_2
N1 C2 1.474(5) .
N1 S1 1.569(4) .
N1 Ag1 2.170(4) 2_656
S1 C1 1.667(4) .
S1 C9 1.784(4) .
S1 C3 1.791(5) .
C1 S2 1.696(5) .
C1 Ag1 2.146(4) .
S2 N2 1.526(4) .
S2 C15 1.781(5) .
S2 C21 1.803(4) .
N2 C28 1.469(6) .
Ag1 N1 2.170(4) 2_656
Ag1 Ag1 2.8790(14) 2_656
C2 H2 0.9600 .
C2 H2A 0.9600 .
C2 H2B 0.9600 .
C3 C8 1.374(7) .
C3 C4 1.375(6) .
C4 C5 1.390(7) .
C4 H4 0.9300 .
C5 C6 1.372(8) .
C5 H5 0.9300 .
C6 C7 1.370(8) .
C6 H6 0.9300 .
C7 C8 1.381(8) .
C7 H7 0.9300 .
C8 H8 0.9300 .
C9 C10 1.380(7) .
C9 C14 1.399(7) .
C10 C11 1.375(7) .
C10 H10 0.9300 .
C11 C12 1.380(8) .
C11 H11 0.9300 .
C12 C13 1.371(8) .
C12 H12 0.9300 .
C13 C14 1.385(7) .
C13 H13 0.9300 .
C14 H14 0.9300 .
C15 C20 1.383(7) .
C15 C16 1.394(6) .
C16 C17 1.408(7) .
C16 H16 0.9300 .
C17 C18 1.371(9) .
C17 H17 0.9300 .
C18 C19 1.368(8) .
C18 H18 0.9300 .
C19 C20 1.390(8) .
C19 H19 0.9300 .
C20 H20 0.9300 .
C21 C22 1.378(7) .
C21 C26 1.395(7) .
C22 C23 1.404(7) .
C22 H22 0.9300 .
C23 C24 1.365(8) .
C23 H23 0.9300 .
C24 C25 1.366(9) .
C24 H24 0.9300 .
C25 C26 1.395(7) .
C25 H25 0.9300 .
C26 H26 0.9300 .
S3 O1 1.366(6) .
S3 O3 1.421(6) .
S3 O2 1.461(6) .
S3 C27 1.807(7) .
C27 F2 1.271(8) .
C27 F3 1.312(8) .
C27 F1 1.314(9) .
C28 H28 0.9600 .
C28 H28A 0.9600 .
C28 H28B 0.9600 .

loop_
_geom_torsion_atom_site_label_1
_geom_torsion_atom_site_label_2
_geom_torsion_atom_site_label_3
_geom_torsion_atom_site_label_4
_geom_torsion
_geom_torsion_site_symmetry_1
_geom_torsion_site_symmetry_4
C2 N1 S1 C1 -169.3(4) . .
Ag1 N1 S1 C1 44.8(3) 2_656 .
C2 N1 S1 C9 -42.3(4) . .
Ag1 N1 S1 C9 171.75(19) 2_656 .
C2 N1 S1 C3 72.0(4) . .
Ag1 N1 S1 C3 -73.9(3) 2_656 .
N1 S1 C1 S2 74.3(3) . .
C9 S1 C1 S2 -49.5(3) . .
C3 S1 C1 S2 -162.3(3) . .
N1 S1 C1 Ag1 -62.3(3) . .
C9 S1 C1 Ag1 173.8(2) . .
C3 S1 C1 Ag1 61.1(3) . .
S1 C1 S2 N2 -48.4(4) . .
Ag1 C1 S2 N2 89.8(3) . .
S1 C1 S2 C15 77.9(3) . .
Ag1 C1 S2 C15 -143.9(2) . .
S1 C1 S2 C21 -174.2(3) . .
Ag1 C1 S2 C21 -36.1(3) . .
C1 S2 N2 C28 -52.1(4) . .
C15 S2 N2 C28 177.7(3) . .
C21 S2 N2 C28 69.1(4) . .
S1 C1 Ag1 N1 100.1(7) . 2_656
S2 C1 Ag1 N1 -37.0(8) . 2_656
S1 C1 Ag1 Ag1 37.5(2) . 2_656
S2 C1 Ag1 Ag1 -99.7(2) . 2_656
N1 S1 C3 C8 -44.7(5) . .
C1 S1 C3 C8 -168.1(4) . .
C9 S1 C3 C8 72.2(4) . .
N1 S1 C3 C4 135.6(4) . .
C1 S1 C3 C4 12.2(5) . .
C9 S1 C3 C4 -107.4(4) . .
C8 C3 C4 C5 2.7(8) . .
S1 C3 C4 C5 -177.7(4) . .
C3 C4 C5 C6 -1.8(8) . .
C4 C5 C6 C7 1.3(9) . .
C5 C6 C7 C8 -1.7(9) . .
C4 C3 C8 C7 -3.1(8) . .
S1 C3 C8 C7 177.2(5) . .
C6 C7 C8 C3 2.6(9) . .
N1 S1 C9 C10 -44.1(4) . .
C1 S1 C9 C10 82.3(4) . .
C3 S1 C9 C10 -164.4(4) . .
N1 S1 C9 C14 138.9(4) . .
C1 S1 C9 C14 -94.6(4) . .
C3 S1 C9 C14 18.6(4) . .
C14 C9 C10 C11 1.0(7) . .
S1 C9 C10 C11 -175.9(4) . .
C9 C10 C11 C12 0.3(7) . .
C10 C11 C12 C13 -1.7(8) . .
C11 C12 C13 C14 1.8(9) . .
C12 C13 C14 C9 -0.4(8) . .
C10 C9 C14 C13 -1.0(7) . .
S1 C9 C14 C13 175.8(4) . .
N2 S2 C15 C20 177.2(4) . .
C1 S2 C15 C20 39.7(4) . .
C21 S2 C15 C20 -67.3(4) . .
N2 S2 C15 C16 -6.9(4) . .
C1 S2 C15 C16 -144.4(4) . .
C21 S2 C15 C16 108.7(4) . .
C20 C15 C16 C17 1.9(7) . .
S2 C15 C16 C17 -173.9(4) . .
C15 C16 C17 C18 -0.2(7) . .
C16 C17 C18 C19 -1.0(8) . .
C17 C18 C19 C20 0.6(9) . .
C16 C15 C20 C19 -2.4(8) . .
S2 C15 C20 C19 173.5(4) . .
C18 C19 C20 C15 1.1(9) . .
N2 S2 C21 C22 9.1(4) . .
C1 S2 C21 C22 143.8(4) . .
C15 S2 C21 C22 -100.1(4) . .
N2 S2 C21 C26 -169.2(4) . .
C1 S2 C21 C26 -34.5(5) . .
C15 S2 C21 C26 81.5(4) . .
C26 C21 C22 C23 1.6(7) . .
S2 C21 C22 C23 -176.8(4) . .
C21 C22 C23 C24 -0.9(8) . .
C22 C23 C24 C25 -0.5(9) . .
C23 C24 C25 C26 1.2(9) . .
C22 C21 C26 C25 -0.9(8) . .
S2 C21 C26 C25 177.4(4) . .
C24 C25 C26 C21 -0.6(8) . .
O1 S3 C27 F2 -175.3(8) . .
O3 S3 C27 F2 -46.8(8) . .
O2 S3 C27 F2 67.2(7) . .
O1 S3 C27 F3 -48.4(8) . .
O3 S3 C27 F3 80.1(7) . .
O2 S3 C27 F3 -165.9(6) . .
O1 S3 C27 F1 67.1(9) . .
O3 S3 C27 F1 -164.4(6) . .
O2 S3 C27 F1 -50.4(7) . .
